data_1559418
loop_
_publ_author_name
'Yi, Wen-Fang'
'Ding, Xiao'
'Chen, Yuan-Zhi'
'Adelakun, Tiwalade A.'
'Zhang, Yu'
'Hao, Xiao-Jiang'

_publ_section_title
;
 Tabernaesines A-I, Cytotoxic Aspidosperma-Aspidosperma-Type Bisindole
 Alkaloids from <i>Tabernaemontana pachysiphon</i>.
;
_journal_name_full 'Journal of natural products'
_journal_paper_doi 10.1021/acs.jnatprod.9b00768
_journal_year 2020
_chemical_absolute_configuration ad
_chemical_formula_moiety 'C42 H48 N4 O4, C H2 Cl2, 2(H2 O)'
_chemical_formula_sum 'C43 H54 Cl2 N4 O6'
_chemical_formula_weight 793.80
_space_group_crystal_system orthorhombic
_space_group_IT_number 19
_space_group_name_Hall 'P 2ac 2ab'
_space_group_name_H-M_alt 'P 21 21 21'
_atom_sites_solution_hydrogens geom
_atom_sites_solution_primary direct
_atom_sites_solution_secondary difmap
_audit_creation_method SHELXL-2014/7
_cell_angle_alpha 90
_cell_angle_beta 90
_cell_angle_gamma 90
_cell_formula_units_Z 4
_cell_length_a 11.2750(3)
_cell_length_b 14.6945(5)
_cell_length_c 24.4728(7)
_cell_measurement_reflns_used 9678
_cell_measurement_temperature 100(2)
_cell_measurement_theta_max 68.50
_cell_measurement_theta_min 3.51
_cell_volume 4054.7(2)
_computing_cell_refinement 'Bruker SAINT'
_computing_data_collection 'Bruker APEX2'
_computing_data_reduction 'Bruker SAINT'
_computing_molecular_graphics 'Bruker SHELXTL'
_computing_publication_material 'Bruker SHELXTL'
_computing_structure_refinement 'SHELXL-2014 (Sheldrick 2014)'
_computing_structure_solution 'SHELXS-97 (Sheldrick 2008)'
_diffrn_ambient_temperature 100(2)
_diffrn_measured_fraction_theta_full 0.955
_diffrn_measured_fraction_theta_max 0.945
_diffrn_measurement_device_type 'Bruker APEX-II CCD'
_diffrn_measurement_method '\f and \w scans'
_diffrn_radiation_type CuK\a
_diffrn_radiation_wavelength 1.54178
_diffrn_reflns_av_R_equivalents 0.0636
_diffrn_reflns_av_unetI/netI 0.0550
_diffrn_reflns_Laue_measured_fraction_full 0.955
_diffrn_reflns_Laue_measured_fraction_max 0.945
_diffrn_reflns_limit_h_max 8
_diffrn_reflns_limit_h_min -13
_diffrn_reflns_limit_k_max 16
_diffrn_reflns_limit_k_min -16
_diffrn_reflns_limit_l_max 29
_diffrn_reflns_limit_l_min -24
_diffrn_reflns_number 19623
_diffrn_reflns_point_group_measured_fraction_full 0.894
_diffrn_reflns_point_group_measured_fraction_max 0.881
_diffrn_reflns_theta_full 67.679
_diffrn_reflns_theta_max 68.585
_diffrn_reflns_theta_min 3.508
_diffrn_source 'fine-focus sealed tube'
_exptl_absorpt_coefficient_mu 1.864
_exptl_absorpt_correction_type multi-scan
_exptl_absorpt_process_details sadabs
_exptl_crystal_colour colourless
_exptl_crystal_density_diffrn 1.300
_exptl_crystal_description blcok
_exptl_crystal_F_000 1688
_exptl_crystal_size_max 1.050
_exptl_crystal_size_mid 0.900
_exptl_crystal_size_min 0.600
_exptl_transmission_factor_max 0.2732
_exptl_transmission_factor_min 0.0900
_refine_diff_density_max 1.533
_refine_diff_density_min -1.117
_refine_diff_density_rms 0.152
_refine_ls_abs_structure_details
;
 Flack x determined using 2492 quotients [(I+)-(I-)]/[(I+)+(I-)]
 (Parsons, Flack and Wagner, Acta Cryst. B69 (2013) 249-259).
;
_refine_ls_abs_structure_Flack 0.128(9)
_refine_ls_extinction_method none
_refine_ls_goodness_of_fit_ref 1.092
_refine_ls_hydrogen_treatment constr
_refine_ls_matrix_type full
_refine_ls_number_parameters 498
_refine_ls_number_reflns 6600
_refine_ls_number_restraints 12
_refine_ls_restrained_S_all 1.100
_refine_ls_R_factor_all 0.0975
_refine_ls_R_factor_gt 0.0968
_refine_ls_shift/su_max 0.003
_refine_ls_shift/su_mean 0.000
_refine_ls_structure_factor_coef Fsqd
_refine_ls_weighting_details 'w=1/[\s^2^(Fo^2^)+(0.1788P)^2^+11.2905P] where P=(Fo^2^+2Fc^2^)/3'
_refine_ls_weighting_scheme calc
_refine_ls_wR_factor_gt 0.2739
_refine_ls_wR_factor_ref 0.2747
_reflns_Friedel_coverage 0.667
_reflns_Friedel_fraction_full 0.816
_reflns_Friedel_fraction_max 0.799
_reflns_number_gt 6484
_reflns_number_total 6600
_reflns_threshold_expression 'I > 2\s(I)'
_cod_data_source_file np9b00768_si_002.cif
_cod_data_source_block cu_htb7_0m
_cod_database_code 1559418
_shelx_shelxl_version_number 2014/7
_shelx_space_group_comment
;
The symmetry employed for this shelxl refinement is uniquely defined
by the following loop, which should always be used as a source of
symmetry information in preference to the above space-group names.
They are only intended as comments.
;
_shelx_estimated_absorpt_t_min 0.245
_shelx_estimated_absorpt_t_max 0.401

loop_
_space_group_symop_operation_xyz
'x, y, z'
'x+1/2, -y+1/2, -z'
'-x, y+1/2, -z+1/2'
'-x+1/2, -y, z+1/2'

loop_
_atom_site_label
_atom_site_type_symbol
_atom_site_fract_x
_atom_site_fract_y
_atom_site_fract_z
_atom_site_U_iso_or_equiv
_atom_site_adp_type
_atom_site_occupancy
_atom_site_site_symmetry_order
_atom_site_calc_flag
_atom_site_refinement_flags_posn
_atom_site_refinement_flags_adp
_atom_site_refinement_flags_occupancy
_atom_site_disorder_assembly
_atom_site_disorder_group
Cl1 Cl 0.8048(4) 0.0292(3) 0.14667(14) 0.0728(10) Uani 1 1 d . . . . .
Cl2 Cl 0.8036(3) 0.0055(2) 0.26450(13) 0.0705(10) Uani 1 1 d . . . . .
O3 O -0.4477(4) 0.9721(4) 0.9191(2) 0.0197(11) Uani 1 1 d . . . . .
O2 O -0.0047(5) 0.8111(3) 1.0418(2) 0.0197(11) Uani 1 1 d . . . . .
O5 O 0.1015(11) 0.1717(9) 0.2120(6) 0.105(4) Uani 1 1 d . U . . .
C27 C -0.0894(8) 0.7410(6) 1.0333(3) 0.0282(18) Uani 1 1 d . . . . .
H27A H -0.1318 0.7276 1.0678 0.034 Uiso 1 1 calc R U . . .
H27B H -0.0493 0.6847 1.0210 0.034 Uiso 1 1 calc R U . . .
O6 O 0.0361(12) 0.7817(11) 0.2463(6) 0.123(5) Uani 1 1 d . U . . .
O1 O 0.3983(5) 1.1377(4) 1.2079(2) 0.0212(11) Uani 1 1 d . . . . .
N3 N -0.2587(5) 0.7752(5) 0.8227(2) 0.0208(14) Uani 1 1 d . . . . .
H3A H -0.3291 0.7790 0.8074 0.025 Uiso 1 1 calc R U . . .
N4 N 0.0479(5) 0.9168(4) 0.9165(2) 0.0125(11) Uani 1 1 d . . . . .
N2 N 0.2723(5) 1.2620(4) 1.1383(2) 0.0143(12) Uani 1 1 d . . . . .
N1 N 0.0743(5) 1.1331(4) 1.0057(2) 0.0129(12) Uani 1 1 d . . . . .
C18 C 0.4762(6) 1.1076(5) 1.0577(3) 0.0168(14) Uani 1 1 d . . . . .
H18A H 0.4367 1.1181 1.0221 0.020 Uiso 1 1 calc R U . . .
H18B H 0.5433 1.1508 1.0602 0.020 Uiso 1 1 calc R U . . .
C8 C 0.1425(6) 1.1355(5) 1.0567(3) 0.0133(14) Uani 1 1 d . . . . .
H8 H 0.0887 1.1447 1.0887 0.016 Uiso 1 1 calc R U . . .
C1 C 0.2461(6) 1.2116(5) 0.9872(3) 0.0153(14) Uani 1 1 d . . . . .
C20 C 0.1248(6) 0.9678(5) 1.0646(3) 0.0145(14) Uani 1 1 d . . . . .
H20A H 0.0710 0.9746 1.0963 0.017 Uiso 1 1 calc R U . . .
H20B H 0.1696 0.9103 1.0692 0.017 Uiso 1 1 calc R U . . .
C21 C -0.0056(6) 1.0560(5) 0.9993(3) 0.0163(14) Uani 1 1 d . . . . .
H21A H -0.0364 1.0560 0.9614 0.020 Uiso 1 1 calc R U . . .
H21B H -0.0740 1.0645 1.0241 0.020 Uiso 1 1 calc R U . . .
C16 C 0.4486(7) 1.2223(5) 1.1910(3) 0.0210(16) Uani 1 1 d . . . . .
H16 H 0.5219 1.2425 1.2105 0.025 Uiso 1 1 calc R U . . .
C23 C 0.1260(6) 0.9311(5) 0.9622(3) 0.0149(14) Uani 1 1 d . . . . .
H23A H 0.1861 0.9778 0.9530 0.018 Uiso 1 1 calc R U . . .
H23B H 0.1677 0.8738 0.9714 0.018 Uiso 1 1 calc R U . . .
C11 C 0.3866(6) 1.1303(5) 1.1039(3) 0.0137(14) Uani 1 1 d . . . . .
C6 C 0.1512(6) 1.1631(5) 0.9644(3) 0.0135(13) Uani 1 1 d . . . . .
C12 C 0.3271(6) 1.2211(5) 1.0893(3) 0.0140(13) Uani 1 1 d . . . . .
H12 H 0.3893 1.2637 1.0754 0.017 Uiso 1 1 calc R U . . .
C5 C 0.1426(6) 1.1517(5) 0.9082(3) 0.0161(14) Uani 1 1 d . . . . .
H5 H 0.0791 1.1180 0.8926 0.019 Uiso 1 1 calc R U . . .
C36 C 0.0281(7) 0.6749(5) 0.8314(3) 0.0226(16) Uani 1 1 d . . . . .
H36 H 0.1005 0.6876 0.8498 0.027 Uiso 1 1 calc R U . . .
C26 C -0.1770(7) 0.7734(5) 0.9898(3) 0.0192(15) Uani 1 1 d . . . . .
H26A H -0.2557 0.7861 1.0061 0.023 Uiso 1 1 calc R U . . .
H26B H -0.1863 0.7273 0.9606 0.023 Uiso 1 1 calc R U . . .
C9 C 0.2125(6) 1.0488(5) 1.0631(3) 0.0127(14) Uani 1 1 d . . . . .
H9 H 0.2631 1.0416 1.0298 0.015 Uiso 1 1 calc R U . . .
C41 C -0.4030(6) 0.9058(5) 0.8865(3) 0.0204(16) Uani 1 1 d . . . . .
C3 C 0.3233(7) 1.2389(5) 0.8976(3) 0.0203(15) Uani 1 1 d . . . . .
H3 H 0.3827 1.2638 0.8744 0.024 Uiso 1 1 calc R U . . .
C15 C 0.3588(6) 1.2951(5) 1.1776(3) 0.0180(15) Uani 1 1 d . . . . .
H15A H 0.3177 1.3143 1.2114 0.022 Uiso 1 1 calc R U . . .
H15B H 0.4001 1.3489 1.1623 0.022 Uiso 1 1 calc R U . . .
C22 C 0.0501(6) 0.9630(5) 1.0110(3) 0.0129(13) Uani 1 1 d . . . . .
C25 C -0.1209(6) 0.8606(5) 0.9674(3) 0.0142(14) Uani 1 1 d . . . . .
C2 C 0.3307(6) 1.2505(5) 0.9544(3) 0.0194(15) Uani 1 1 d . . . . .
H2 H 0.3935 1.2850 0.9700 0.023 Uiso 1 1 calc R U . . .
C30 C -0.0200(6) 0.8965(5) 0.8293(3) 0.0176(15) Uani 1 1 d . . . . .
H30A H -0.0043 0.8735 0.7920 0.021 Uiso 1 1 calc R U . . .
H30B H -0.0678 0.9528 0.8270 0.021 Uiso 1 1 calc R U . . .
C34 C -0.0839(6) 0.8218(5) 0.8657(3) 0.0152(14) Uani 1 1 d . . . . .
C39 C -0.1833(8) 0.6339(5) 0.7765(3) 0.0263(18) Uani 1 1 d . . . . .
H39 H -0.2552 0.6203 0.7580 0.032 Uiso 1 1 calc R U . . .
C13 C 0.1901(7) 1.3336(5) 1.1204(3) 0.0211(16) Uani 1 1 d . . . . .
H13A H 0.2282 1.3942 1.1227 0.025 Uiso 1 1 calc R U . . .
H13B H 0.1177 1.3338 1.1433 0.025 Uiso 1 1 calc R U . . .
C40 C -0.1749(7) 0.7109(5) 0.8099(3) 0.0208(16) Uani 1 1 d . . . . .
C24 C -0.0524(6) 0.8945(5) 1.0193(3) 0.0147(14) Uani 1 1 d . . . . .
H24 H -0.1106 0.9208 1.0458 0.018 Uiso 1 1 calc R U . . .
C28 C -0.0301(6) 0.8383(5) 0.9233(3) 0.0132(14) Uani 1 1 d . . . . .
H28 H 0.0176 0.7841 0.9347 0.016 Uiso 1 1 calc R U . . .
C35 C -0.0673(7) 0.7304(5) 0.8375(3) 0.0180(15) Uani 1 1 d . . . . .
C7 C 0.2244(6) 1.2200(5) 1.0485(3) 0.0128(13) Uani 1 1 d . . . . .
C4 C 0.2287(7) 1.1906(5) 0.8753(3) 0.0195(15) Uani 1 1 d . . . . .
H4 H 0.2231 1.1842 0.8367 0.023 Uiso 1 1 calc R U . . .
C19 C 0.5267(7) 1.0100(6) 1.0579(3) 0.0243(17) Uani 1 1 d . . . . .
H19A H 0.5595 0.9964 1.0941 0.036 Uiso 1 1 calc R U . . .
H19B H 0.5895 1.0050 1.0304 0.036 Uiso 1 1 calc R U . . .
H19C H 0.4632 0.9667 1.0495 0.036 Uiso 1 1 calc R U . . .
C32 C -0.2784(6) 0.8877(5) 0.8969(3) 0.0156(14) Uani 1 1 d . . . . .
C17 C 0.4595(6) 1.1425(5) 1.1564(3) 0.0192(15) Uani 1 1 d . . . . .
H17 H 0.5399 1.1138 1.1559 0.023 Uiso 1 1 calc R U . . .
C42 C -0.5660(7) 0.9996(6) 0.9053(4) 0.0289(18) Uani 1 1 d . . . . .
H42A H -0.5665 1.0264 0.8687 0.043 Uiso 1 1 calc R U . . .
H42B H -0.5940 1.0447 0.9319 0.043 Uiso 1 1 calc R U . . .
H42C H -0.6186 0.9465 0.9060 0.043 Uiso 1 1 calc R U . . .
C37 C 0.0175(8) 0.5982(5) 0.7974(3) 0.0265(18) Uani 1 1 d . . . . .
H37 H 0.0835 0.5589 0.7924 0.032 Uiso 1 1 calc R U . . .
C14 C 0.1601(7) 1.3098(5) 1.0610(3) 0.0182(15) Uani 1 1 d . . . . .
H14A H 0.1877 1.3585 1.0361 0.022 Uiso 1 1 calc R U . . .
H14B H 0.0734 1.3025 1.0564 0.022 Uiso 1 1 calc R U . . .
C29 C 0.0937(6) 0.9122(5) 0.8603(3) 0.0180(15) Uani 1 1 d . . . . .
H29A H 0.1500 0.8611 0.8556 0.022 Uiso 1 1 calc R U . . .
H29B H 0.1325 0.9698 0.8493 0.022 Uiso 1 1 calc R U . . .
C31 C -0.2136(6) 0.9282(5) 0.9456(3) 0.0156(14) Uani 1 1 d . . . . .
H31A H -0.2712 0.9428 0.9749 0.019 Uiso 1 1 calc R U . . .
H31B H -0.1738 0.9854 0.9346 0.019 Uiso 1 1 calc R U . . .
C38 C -0.0884(8) 0.5797(5) 0.7710(3) 0.0266(18) Uani 1 1 d . . . . .
H38 H -0.0940 0.5272 0.7485 0.032 Uiso 1 1 calc R U . . .
C33 C -0.2170(6) 0.8335(5) 0.8631(3) 0.0162(15) Uani 1 1 d . . . . .
O4 O -0.4631(5) 0.8693(4) 0.8515(2) 0.0276(13) Uani 1 1 d . . . . .
C43 C 0.800(2) 0.0812(12) 0.2119(7) 0.105(7) Uani 1 1 d . . . . .
H43A H 0.8683 0.1232 0.2153 0.126 Uiso 1 1 calc R U . . .
H43B H 0.7266 0.1179 0.2147 0.126 Uiso 1 1 calc R U . . .
C10 C 0.2938(6) 1.0546(5) 1.1120(3) 0.0148(14) Uani 1 1 d . . . . .
H10A H 0.3346 0.9955 1.1172 0.018 Uiso 1 1 calc R U . . .
H10B H 0.2465 1.0674 1.1452 0.018 Uiso 1 1 calc R U . . .

loop_
_atom_site_aniso_label
_atom_site_aniso_U_11
_atom_site_aniso_U_22
_atom_site_aniso_U_33
_atom_site_aniso_U_23
_atom_site_aniso_U_13
_atom_site_aniso_U_12
Cl1 0.082(2) 0.075(2) 0.0621(18) 0.0057(15) 0.0079(16) -0.0038(19)
Cl2 0.081(2) 0.076(2) 0.0547(17) -0.0099(15) 0.0036(16) -0.0172(19)
O3 0.012(2) 0.021(3) 0.026(3) -0.004(2) 0.001(2) 0.001(2)
O2 0.021(3) 0.016(3) 0.022(2) 0.006(2) -0.005(2) -0.008(2)
O5 0.079(6) 0.103(8) 0.132(9) -0.027(7) 0.020(6) -0.001(6)
C27 0.036(4) 0.020(4) 0.029(4) 0.006(3) -0.003(4) -0.009(4)
O6 0.093(7) 0.142(9) 0.133(9) -0.077(8) 0.017(7) 0.006(7)
O1 0.027(3) 0.019(3) 0.018(2) 0.0007(19) -0.001(2) 0.000(2)
N3 0.018(3) 0.026(4) 0.018(3) -0.004(3) -0.005(2) -0.007(3)
N4 0.009(2) 0.016(3) 0.013(3) -0.001(2) 0.001(2) -0.002(2)
N2 0.011(3) 0.014(3) 0.017(3) -0.003(2) 0.000(2) 0.004(2)
N1 0.009(2) 0.014(3) 0.017(3) -0.001(2) -0.001(2) -0.002(2)
C18 0.014(3) 0.018(4) 0.019(3) -0.001(3) 0.000(3) 0.002(3)
C8 0.005(3) 0.013(3) 0.022(3) -0.003(3) -0.001(3) -0.004(3)
C1 0.014(3) 0.011(3) 0.021(3) -0.002(2) -0.005(3) 0.004(3)
C20 0.014(3) 0.016(4) 0.014(3) 0.003(3) -0.004(3) -0.006(3)
C21 0.007(3) 0.018(4) 0.023(3) -0.005(3) -0.001(3) -0.004(3)
C16 0.016(3) 0.027(4) 0.021(3) -0.002(3) -0.008(3) -0.009(3)
C23 0.007(3) 0.016(4) 0.022(3) 0.002(3) 0.000(3) 0.004(3)
C11 0.006(3) 0.016(4) 0.019(3) -0.003(3) -0.002(3) 0.001(3)
C6 0.008(3) 0.012(3) 0.020(3) 0.004(3) 0.000(3) 0.005(3)
C12 0.010(3) 0.014(3) 0.018(3) -0.001(3) -0.003(3) 0.001(3)
C5 0.014(3) 0.014(3) 0.020(3) 0.000(3) -0.009(3) 0.004(3)
C36 0.027(4) 0.016(4) 0.024(4) 0.003(3) 0.006(3) 0.001(3)
C26 0.019(3) 0.017(4) 0.022(3) -0.003(3) 0.001(3) -0.008(3)
C9 0.009(3) 0.011(3) 0.018(3) 0.000(2) -0.005(3) -0.001(3)
C41 0.013(3) 0.022(4) 0.026(4) 0.004(3) 0.003(3) -0.004(3)
C3 0.018(4) 0.018(4) 0.025(4) 0.006(3) -0.002(3) 0.000(3)
C15 0.017(3) 0.019(4) 0.019(3) -0.006(3) -0.001(3) -0.002(3)
C22 0.005(3) 0.018(4) 0.016(3) -0.001(3) 0.000(2) 0.002(3)
C25 0.009(3) 0.013(3) 0.021(3) -0.004(3) -0.001(3) -0.002(3)
C2 0.016(3) 0.011(3) 0.031(4) 0.003(3) -0.008(3) -0.001(3)
C30 0.021(3) 0.018(4) 0.014(3) 0.003(3) 0.004(3) 0.001(3)
C34 0.014(3) 0.012(3) 0.019(3) 0.002(3) 0.002(3) 0.000(3)
C39 0.042(5) 0.023(4) 0.014(3) -0.003(3) 0.000(3) -0.006(4)
C13 0.019(4) 0.023(4) 0.021(3) -0.003(3) -0.004(3) 0.004(3)
C40 0.031(4) 0.014(4) 0.018(3) -0.001(3) 0.002(3) -0.003(3)
C24 0.008(3) 0.019(4) 0.017(3) -0.001(3) 0.000(3) -0.003(3)
C28 0.012(3) 0.011(3) 0.017(3) 0.000(2) 0.002(3) 0.002(3)
C35 0.023(4) 0.016(4) 0.016(3) 0.002(3) 0.006(3) -0.005(3)
C7 0.006(3) 0.012(3) 0.020(3) 0.001(3) -0.003(3) 0.001(3)
C4 0.020(4) 0.018(4) 0.021(3) -0.002(3) -0.004(3) 0.002(3)
C19 0.021(4) 0.025(4) 0.027(4) -0.001(3) -0.001(3) 0.009(3)
C32 0.009(3) 0.018(4) 0.020(3) -0.002(3) -0.002(3) -0.004(3)
C17 0.012(3) 0.023(4) 0.023(3) 0.004(3) -0.002(3) -0.001(3)
C42 0.013(4) 0.034(5) 0.040(4) -0.002(4) -0.008(3) 0.000(3)
C37 0.044(5) 0.015(4) 0.021(3) 0.002(3) 0.010(3) 0.007(4)
C14 0.019(4) 0.013(4) 0.023(3) -0.004(3) -0.008(3) 0.005(3)
C29 0.017(3) 0.017(4) 0.019(3) 0.000(3) 0.008(3) 0.005(3)
C31 0.010(3) 0.021(4) 0.016(3) -0.006(3) 0.000(3) -0.004(3)
C38 0.044(5) 0.015(4) 0.021(3) -0.002(3) 0.010(3) -0.008(4)
C33 0.014(3) 0.019(4) 0.015(3) -0.001(3) -0.002(3) -0.004(3)
O4 0.014(2) 0.038(3) 0.031(3) -0.013(2) -0.007(2) -0.002(2)
C43 0.16(2) 0.067(10) 0.085(11) 0.003(8) -0.009(13) -0.014(12)
C10 0.012(3) 0.019(4) 0.013(3) 0.000(3) 0.000(3) 0.004(3)

loop_
_atom_type_symbol
_atom_type_description
_atom_type_scat_dispersion_real
_atom_type_scat_dispersion_imag
_atom_type_scat_source
C C 0.0181 0.0091 'International Tables Vol C Tables 4.2.6.8 and 6.1.1.4'
H H 0.0000 0.0000 'International Tables Vol C Tables 4.2.6.8 and 6.1.1.4'
N N 0.0311 0.0180 'International Tables Vol C Tables 4.2.6.8 and 6.1.1.4'
O O 0.0492 0.0322 'International Tables Vol C Tables 4.2.6.8 and 6.1.1.4'
Cl Cl 0.3639 0.7018 'International Tables Vol C Tables 4.2.6.8 and 6.1.1.4'

loop_
_geom_angle_atom_site_label_1
_geom_angle_atom_site_label_2
_geom_angle_atom_site_label_3
_geom_angle
_geom_angle_site_symmetry_1
_geom_angle_site_symmetry_3
_geom_angle_publ_flag
C41 O3 C42 114.2(6) . . ?
C27 O2 C24 108.0(5) . . ?
O2 C27 C26 108.0(6) . . ?
O2 C27 H27A 110.1 . . ?
C26 C27 H27A 110.1 . . ?
O2 C27 H27B 110.1 . . ?
C26 C27 H27B 110.1 . . ?
H27A C27 H27B 108.4 . . ?
C16 O1 C17 60.9(5) . . ?
C40 N3 C33 110.7(6) . . ?
C40 N3 H3A 124.6 . . ?
C33 N3 H3A 124.6 . . ?
C23 N4 C28 113.3(5) . . ?
C23 N4 C29 121.2(6) . . ?
C28 N4 C29 106.4(5) . . ?
C15 N2 C13 112.4(6) . . ?
C15 N2 C12 113.1(5) . . ?
C13 N2 C12 108.2(5) . . ?
C6 N1 C21 123.3(6) . . ?
C6 N1 C8 106.4(5) . . ?
C21 N1 C8 115.8(5) . . ?
C19 C18 C11 115.9(6) . . ?
C19 C18 H18A 108.3 . . ?
C11 C18 H18A 108.3 . . ?
C19 C18 H18B 108.3 . . ?
C11 C18 H18B 108.3 . . ?
H18A C18 H18B 107.4 . . ?
N1 C8 C9 110.0(5) . . ?
N1 C8 C7 102.7(5) . . ?
C9 C8 C7 112.2(5) . . ?
N1 C8 H8 110.6 . . ?
C9 C8 H8 110.6 . . ?
C7 C8 H8 110.6 . . ?
C2 C1 C6 120.7(6) . . ?
C2 C1 C7 130.8(6) . . ?
C6 C1 C7 108.1(6) . . ?
C9 C20 C22 111.0(5) . . ?
C9 C20 H20A 109.4 . . ?
C22 C20 H20A 109.4 . . ?
C9 C20 H20B 109.4 . . ?
C22 C20 H20B 109.4 . . ?
H20A C20 H20B 108.0 . . ?
N1 C21 C22 114.9(5) . . ?
N1 C21 H21A 108.5 . . ?
C22 C21 H21A 108.5 . . ?
N1 C21 H21B 108.5 . . ?
C22 C21 H21B 108.5 . . ?
H21A C21 H21B 107.5 . . ?
O1 C16 C17 59.9(5) . . ?
O1 C16 C15 114.5(6) . . ?
C17 C16 C15 120.1(6) . . ?
O1 C16 H16 116.7 . . ?
C17 C16 H16 116.7 . . ?
C15 C16 H16 116.7 . . ?
N4 C23 C22 107.8(5) . . ?
N4 C23 H23A 110.1 . . ?
C22 C23 H23A 110.1 . . ?
N4 C23 H23B 110.1 . . ?
C22 C23 H23B 110.1 . . ?
H23A C23 H23B 108.5 . . ?
C17 C11 C12 109.1(6) . . ?
C17 C11 C10 109.9(6) . . ?
C12 C11 C10 111.1(5) . . ?
C17 C11 C18 106.7(5) . . ?
C12 C11 C18 107.6(6) . . ?
C10 C11 C18 112.4(6) . . ?
C5 C6 C1 120.6(6) . . ?
C5 C6 N1 129.3(6) . . ?
C1 C6 N1 110.1(6) . . ?
N2 C12 C7 102.6(5) . . ?
N2 C12 C11 110.3(5) . . ?
C7 C12 C11 118.3(6) . . ?
N2 C12 H12 108.4 . . ?
C7 C12 H12 108.4 . . ?
C11 C12 H12 108.4 . . ?
C4 C5 C6 118.5(6) . . ?
C4 C5 H5 120.7 . . ?
C6 C5 H5 120.7 . . ?
C35 C36 C37 118.6(8) . . ?
C35 C36 H36 120.7 . . ?
C37 C36 H36 120.7 . . ?
C27 C26 C25 104.1(6) . . ?
C27 C26 H26A 110.9 . . ?
C25 C26 H26A 110.9 . . ?
C27 C26 H26B 110.9 . . ?
C25 C26 H26B 110.9 . . ?
H26A C26 H26B 109.0 . . ?
C8 C9 C10 110.6(6) . . ?
C8 C9 C20 108.6(5) . . ?
C10 C9 C20 114.3(5) . . ?
C8 C9 H9 107.7 . . ?
C10 C9 H9 107.7 . . ?
C20 C9 H9 107.7 . . ?
O4 C41 O3 121.6(7) . . ?
O4 C41 C32 125.6(7) . . ?
O3 C41 C32 112.8(6) . . ?
C4 C3 C2 119.7(7) . . ?
C4 C3 H3 120.1 . . ?
C2 C3 H3 120.1 . . ?
N2 C15 C16 110.9(6) . . ?
N2 C15 H15A 109.5 . . ?
C16 C15 H15A 109.5 . . ?
N2 C15 H15B 109.5 . . ?
C16 C15 H15B 109.5 . . ?
H15A C15 H15B 108.0 . . ?
C21 C22 C23 110.7(6) . . ?
C21 C22 C24 107.4(5) . . ?
C23 C22 C24 108.6(6) . . ?
C21 C22 C20 109.8(6) . . ?
C23 C22 C20 111.4(5) . . ?
C24 C22 C20 108.8(5) . . ?
C28 C25 C26 110.6(6) . . ?
C28 C25 C31 110.5(6) . . ?
C26 C25 C31 112.6(6) . . ?
C28 C25 C24 108.1(5) . . ?
C26 C25 C24 100.3(5) . . ?
C31 C25 C24 114.2(5) . . ?
C1 C2 C3 119.2(7) . . ?
C1 C2 H2 120.4 . . ?
C3 C2 H2 120.4 . . ?
C29 C30 C34 102.1(5) . . ?
C29 C30 H30A 111.3 . . ?
C34 C30 H30A 111.3 . . ?
C29 C30 H30B 111.3 . . ?
C34 C30 H30B 111.3 . . ?
H30A C30 H30B 109.2 . . ?
C33 C34 C35 101.7(6) . . ?
C33 C34 C28 114.1(6) . . ?
C35 C34 C28 120.1(6) . . ?
C33 C34 C30 110.4(6) . . ?
C35 C34 C30 107.4(5) . . ?
C28 C34 C30 103.0(5) . . ?
C38 C39 C40 119.0(8) . . ?
C38 C39 H39 120.5 . . ?
C40 C39 H39 120.5 . . ?
N2 C13 C14 105.0(6) . . ?
N2 C13 H13A 110.7 . . ?
C14 C13 H13A 110.7 . . ?
N2 C13 H13B 110.7 . . ?
C14 C13 H13B 110.7 . . ?
H13A C13 H13B 108.8 . . ?
N3 C40 C39 130.1(7) . . ?
N3 C40 C35 110.0(6) . . ?
C39 C40 C35 119.9(7) . . ?
O2 C24 C22 108.9(5) . . ?
O2 C24 C25 102.8(5) . . ?
C22 C24 C25 117.9(5) . . ?
O2 C24 H24 108.9 . . ?
C22 C24 H24 108.9 . . ?
C25 C24 H24 108.9 . . ?
N4 C28 C25 108.4(5) . . ?
N4 C28 C34 104.8(5) . . ?
C25 C28 C34 114.4(6) . . ?
N4 C28 H28 109.7 . . ?
C25 C28 H28 109.7 . . ?
C34 C28 H28 109.7 . . ?
C36 C35 C40 120.3(7) . . ?
C36 C35 C34 132.6(7) . . ?
C40 C35 C34 106.8(6) . . ?
C1 C7 C12 121.4(6) . . ?
C1 C7 C14 110.0(5) . . ?
C12 C7 C14 102.6(5) . . ?
C1 C7 C8 99.0(5) . . ?
C12 C7 C8 111.9(5) . . ?
C14 C7 C8 112.3(5) . . ?
C5 C4 C3 121.3(7) . . ?
C5 C4 H4 119.4 . . ?
C3 C4 H4 119.4 . . ?
C18 C19 H19A 109.5 . . ?
C18 C19 H19B 109.5 . . ?
H19A C19 H19B 109.5 . . ?
C18 C19 H19C 109.5 . . ?
H19A C19 H19C 109.5 . . ?
H19B C19 H19C 109.5 . . ?
C33 C32 C41 120.0(6) . . ?
C33 C32 C31 117.9(6) . . ?
C41 C32 C31 122.1(6) . . ?
O1 C17 C16 59.2(5) . . ?
O1 C17 C11 118.1(6) . . ?
C16 C17 C11 122.5(6) . . ?
O1 C17 H17 115.1 . . ?
C16 C17 H17 115.1 . . ?
C11 C17 H17 115.1 . . ?
O3 C42 H42A 109.5 . . ?
O3 C42 H42B 109.5 . . ?
H42A C42 H42B 109.5 . . ?
O3 C42 H42C 109.5 . . ?
H42A C42 H42C 109.5 . . ?
H42B C42 H42C 109.5 . . ?
C38 C37 C36 120.5(8) . . ?
C38 C37 H37 119.8 . . ?
C36 C37 H37 119.8 . . ?
C13 C14 C7 106.3(6) . . ?
C13 C14 H14A 110.5 . . ?
C7 C14 H14A 110.5 . . ?
C13 C14 H14B 110.5 . . ?
C7 C14 H14B 110.5 . . ?
H14A C14 H14B 108.7 . . ?
N4 C29 C30 100.3(5) . . ?
N4 C29 H29A 111.7 . . ?
C30 C29 H29A 111.7 . . ?
N4 C29 H29B 111.7 . . ?
C30 C29 H29B 111.7 . . ?
H29A C29 H29B 109.5 . . ?
C32 C31 C25 110.2(6) . . ?
C32 C31 H31A 109.6 . . ?
C25 C31 H31A 109.6 . . ?
C32 C31 H31B 109.6 . . ?
C25 C31 H31B 109.6 . . ?
H31A C31 H31B 108.1 . . ?
C39 C38 C37 121.6(7) . . ?
C39 C38 H38 119.2 . . ?
C37 C38 H38 119.2 . . ?
C32 C33 N3 129.1(7) . . ?
C32 C33 C34 123.6(6) . . ?
N3 C33 C34 107.2(6) . . ?
Cl2 C43 Cl1 113.5(10) . . ?
Cl2 C43 H43A 108.9 . . ?
Cl1 C43 H43A 108.9 . . ?
Cl2 C43 H43B 108.9 . . ?
Cl1 C43 H43B 108.9 . . ?
H43A C43 H43B 107.7 . . ?
C9 C10 C11 110.5(5) . . ?
C9 C10 H10A 109.5 . . ?
C11 C10 H10A 109.5 . . ?
C9 C10 H10B 109.5 . . ?
C11 C10 H10B 109.5 . . ?
H10A C10 H10B 108.1 . . ?

loop_
_geom_bond_atom_site_label_1
_geom_bond_atom_site_label_2
_geom_bond_distance
_geom_bond_site_symmetry_2
_geom_bond_publ_flag
Cl1 C43 1.770(18) . ?
Cl2 C43 1.702(17) . ?
O3 C41 1.357(9) . ?
O3 C42 1.434(9) . ?
O2 C27 1.420(10) . ?
O2 C24 1.447(9) . ?
C27 C26 1.528(11) . ?
C27 H27A 0.9900 . ?
C27 H27B 0.9900 . ?
O1 C16 1.428(10) . ?
O1 C17 1.439(9) . ?
N3 C40 1.372(10) . ?
N3 C33 1.389(9) . ?
N3 H3A 0.8800 . ?
N4 C23 1.438(9) . ?
N4 C28 1.460(9) . ?
N4 C29 1.471(8) . ?
N2 C15 1.453(9) . ?
N2 C13 1.469(9) . ?
N2 C12 1.477(8) . ?
N1 C6 1.404(9) . ?
N1 C21 1.456(9) . ?
N1 C8 1.466(9) . ?
C18 C19 1.543(11) . ?
C18 C11 1.552(9) . ?
C18 H18A 0.9900 . ?
C18 H18B 0.9900 . ?
C8 C9 1.506(10) . ?
C8 C7 1.561(9) . ?
C8 H8 1.0000 . ?
C1 C2 1.371(11) . ?
C1 C6 1.402(10) . ?
C1 C7 1.526(9) . ?
C20 C9 1.548(9) . ?
C20 C22 1.561(8) . ?
C20 H20A 0.9900 . ?
C20 H20B 0.9900 . ?
C21 C22 1.531(10) . ?
C21 H21A 0.9900 . ?
C21 H21B 0.9900 . ?
C16 C17 1.452(11) . ?
C16 C15 1.509(11) . ?
C16 H16 1.0000 . ?
C23 C22 1.543(9) . ?
C23 H23A 0.9900 . ?
C23 H23B 0.9900 . ?
C11 C17 1.536(9) . ?
C11 C12 1.536(10) . ?
C11 C10 1.541(10) . ?
C6 C5 1.389(10) . ?
C12 C7 1.529(9) . ?
C12 H12 1.0000 . ?
C5 C4 1.384(11) . ?
C5 H5 0.9500 . ?
C36 C35 1.358(11) . ?
C36 C37 1.406(12) . ?
C36 H36 0.9500 . ?
C26 C25 1.531(10) . ?
C26 H26A 0.9900 . ?
C26 H26B 0.9900 . ?
C9 C10 1.510(9) . ?
C9 H9 1.0000 . ?
C41 O4 1.216(9) . ?
C41 C32 1.452(10) . ?
C3 C4 1.393(11) . ?
C3 C2 1.404(11) . ?
C3 H3 0.9500 . ?
C15 H15A 0.9900 . ?
C15 H15B 0.9900 . ?
C22 C24 1.545(9) . ?
C25 C28 1.522(9) . ?
C25 C31 1.537(10) . ?
C25 C24 1.568(9) . ?
C2 H2 0.9500 . ?
C30 C29 1.508(10) . ?
C30 C34 1.586(9) . ?
C30 H30A 0.9900 . ?
C30 H30B 0.9900 . ?
C34 C33 1.512(10) . ?
C34 C35 1.523(10) . ?
C34 C28 1.554(9) . ?
C39 C38 1.341(13) . ?
C39 C40 1.399(11) . ?
C39 H39 0.9500 . ?
C13 C14 1.533(10) . ?
C13 H13A 0.9900 . ?
C13 H13B 0.9900 . ?
C40 C35 1.418(11) . ?
C24 H24 1.0000 . ?
C28 H28 1.0000 . ?
C7 C14 1.536(9) . ?
C4 H4 0.9500 . ?
C19 H19A 0.9800 . ?
C19 H19B 0.9800 . ?
C19 H19C 0.9800 . ?
C32 C33 1.341(10) . ?
C32 C31 1.521(9) . ?
C17 H17 1.0000 . ?
C42 H42A 0.9800 . ?
C42 H42B 0.9800 . ?
C42 H42C 0.9800 . ?
C37 C38 1.385(13) . ?
C37 H37 0.9500 . ?
C14 H14A 0.9900 . ?
C14 H14B 0.9900 . ?
C29 H29A 0.9900 . ?
C29 H29B 0.9900 . ?
C31 H31A 0.9900 . ?
C31 H31B 0.9900 . ?
C38 H38 0.9500 . ?
C43 H43A 0.9900 . ?
C43 H43B 0.9900 . ?
C10 H10A 0.9900 . ?
C10 H10B 0.9900 . ?

loop_
_geom_hbond_atom_site_label_D
_geom_hbond_atom_site_label_H
_geom_hbond_atom_site_label_A
_geom_hbond_distance_DH
_geom_hbond_distance_HA
_geom_hbond_distance_DA
_geom_hbond_angle_DHA
_geom_hbond_site_symmetry_A
C30 H30A O1 0.99 2.39 3.312(9) 155.4 4_574
N3 H3A O4 0.88 2.28 2.779(9) 115.7 .
N3 H3A O6 0.88 2.20 2.985(14) 148.5 2_466
C43 H43A O5 0.99 2.73 3.65(3) 155.6 1_655
C30 H30A O1 0.99 2.39 3.312(9) 155.4 4_574
N3 H3A O4 0.88 2.28 2.779(9) 115.7 .
N3 H3A O6 0.88 2.20 2.985(14) 148.5 2_466
C30 H30A O1 0.99 2.39 3.312(9) 155.4 4_574
N3 H3A O4 0.88 2.28 2.779(9) 115.7 .
N3 H3A O6 0.88 2.20 2.985(14) 148.5 2_466
N3 H3A O6 0.88 2.20 2.985(14) 148.5 2_466
N3 H3A O4 0.88 2.28 2.779(9) 115.7 .
C30 H30A O1 0.99 2.39 3.312(9) 155.4 4_574
N3 H3A O6 0.88 2.20 2.985(14) 148.5 2_466
N3 H3A O4 0.88 2.28 2.779(9) 115.7 .
C30 H30A O1 0.99 2.39 3.312(9) 155.4 4_574
N3 H3A O6 0.88 2.20 2.985(14) 148.5 2_466
N3 H3A O4 0.88 2.28 2.779(9) 115.7 .
C30 H30A O1 0.99 2.39 3.312(9) 155.4 4_574

loop_
_geom_torsion_atom_site_label_1
_geom_torsion_atom_site_label_2
_geom_torsion_atom_site_label_3
_geom_torsion_atom_site_label_4
_geom_torsion
_geom_torsion_site_symmetry_1
_geom_torsion_site_symmetry_2
_geom_torsion_site_symmetry_3
_geom_torsion_site_symmetry_4
_geom_torsion_publ_flag
C24 O2 C27 C26 16.9(8) . . . . ?
C6 N1 C8 C9 -84.9(6) . . . . ?
C21 N1 C8 C9 56.1(7) . . . . ?
C6 N1 C8 C7 34.7(6) . . . . ?
C21 N1 C8 C7 175.6(5) . . . . ?
C6 N1 C21 C22 84.7(8) . . . . ?
C8 N1 C21 C22 -49.0(8) . . . . ?
C17 O1 C16 C15 111.9(7) . . . . ?
C28 N4 C23 C22 -69.7(7) . . . . ?
C29 N4 C23 C22 162.1(6) . . . . ?
C19 C18 C11 C17 75.4(8) . . . . ?
C19 C18 C11 C12 -167.7(6) . . . . ?
C19 C18 C11 C10 -45.1(8) . . . . ?
C2 C1 C6 C5 1.6(10) . . . . ?
C7 C1 C6 C5 174.6(6) . . . . ?
C2 C1 C6 N1 -177.5(6) . . . . ?
C7 C1 C6 N1 -4.6(7) . . . . ?
C21 N1 C6 C5 24.1(10) . . . . ?
C8 N1 C6 C5 161.3(7) . . . . ?
C21 N1 C6 C1 -156.9(6) . . . . ?
C8 N1 C6 C1 -19.6(7) . . . . ?
C15 N2 C12 C7 -162.9(6) . . . . ?
C13 N2 C12 C7 -37.7(7) . . . . ?
C15 N2 C12 C11 70.2(7) . . . . ?
C13 N2 C12 C11 -164.6(5) . . . . ?
C17 C11 C12 N2 -45.9(7) . . . . ?
C10 C11 C12 N2 75.4(7) . . . . ?
C18 C11 C12 N2 -161.2(5) . . . . ?
C17 C11 C12 C7 -163.4(6) . . . . ?
C10 C11 C12 C7 -42.2(8) . . . . ?
C18 C11 C12 C7 81.2(7) . . . . ?
C1 C6 C5 C4 -1.1(10) . . . . ?
N1 C6 C5 C4 177.9(7) . . . . ?
O2 C27 C26 C25 9.9(8) . . . . ?
N1 C8 C9 C10 173.6(5) . . . . ?
C7 C8 C9 C10 59.9(7) . . . . ?
N1 C8 C9 C20 -60.3(7) . . . . ?
C7 C8 C9 C20 -173.9(5) . . . . ?
C22 C20 C9 C8 59.7(7) . . . . ?
C22 C20 C9 C10 -176.2(6) . . . . ?
C42 O3 C41 O4 -5.3(10) . . . . ?
C42 O3 C41 C32 172.6(6) . . . . ?
C13 N2 C15 C16 -174.7(6) . . . . ?
C12 N2 C15 C16 -51.8(8) . . . . ?
O1 C16 C15 N2 -52.7(8) . . . . ?
C17 C16 C15 N2 15.5(10) . . . . ?
N1 C21 C22 C23 -78.2(7) . . . . ?
N1 C21 C22 C24 163.3(6) . . . . ?
N1 C21 C22 C20 45.2(7) . . . . ?
N4 C23 C22 C21 -65.2(7) . . . . ?
N4 C23 C22 C24 52.6(7) . . . . ?
N4 C23 C22 C20 172.4(5) . . . . ?
C9 C20 C22 C21 -51.2(7) . . . . ?
C9 C20 C22 C23 71.8(7) . . . . ?
C9 C20 C22 C24 -168.4(5) . . . . ?
C27 C26 C25 C28 84.0(7) . . . . ?
C27 C26 C25 C31 -151.8(6) . . . . ?
C27 C26 C25 C24 -29.9(7) . . . . ?
C6 C1 C2 C3 -2.1(11) . . . . ?
C7 C1 C2 C3 -173.2(7) . . . . ?
C4 C3 C2 C1 2.0(11) . . . . ?
C29 C30 C34 C33 147.8(6) . . . . ?
C29 C30 C34 C35 -102.1(6) . . . . ?
C29 C30 C34 C28 25.6(7) . . . . ?
C15 N2 C13 C14 147.4(6) . . . . ?
C12 N2 C13 C14 21.8(7) . . . . ?
C33 N3 C40 C39 172.1(7) . . . . ?
C33 N3 C40 C35 -6.6(8) . . . . ?
C38 C39 C40 N3 -178.8(7) . . . . ?
C38 C39 C40 C35 -0.2(11) . . . . ?
C27 O2 C24 C22 -162.0(6) . . . . ?
C27 O2 C24 C25 -36.1(7) . . . . ?
C21 C22 C24 O2 -167.9(5) . . . . ?
C23 C22 C24 O2 72.3(6) . . . . ?
C20 C22 C24 O2 -49.1(7) . . . . ?
C21 C22 C24 C25 75.6(7) . . . . ?
C23 C22 C24 C25 -44.2(8) . . . . ?
C20 C22 C24 C25 -165.7(6) . . . . ?
C28 C25 C24 O2 -75.5(6) . . . . ?
C26 C25 C24 O2 40.3(6) . . . . ?
C31 C25 C24 O2 161.0(5) . . . . ?
C28 C25 C24 C22 44.2(8) . . . . ?
C26 C25 C24 C22 160.1(6) . . . . ?
C31 C25 C24 C22 -79.2(7) . . . . ?
C23 N4 C28 C25 70.2(7) . . . . ?
C29 N4 C28 C25 -154.2(6) . . . . ?
C23 N4 C28 C34 -167.2(5) . . . . ?
C29 N4 C28 C34 -31.6(7) . . . . ?
C26 C25 C28 N4 -161.1(5) . . . . ?
C31 C25 C28 N4 73.5(7) . . . . ?
C24 C25 C28 N4 -52.1(7) . . . . ?
C26 C25 C28 C34 82.4(7) . . . . ?
C31 C25 C28 C34 -43.0(8) . . . . ?
C24 C25 C28 C34 -168.7(6) . . . . ?
C33 C34 C28 N4 -116.9(6) . . . . ?
C35 C34 C28 N4 122.0(6) . . . . ?
C30 C34 C28 N4 2.8(7) . . . . ?
C33 C34 C28 C25 1.7(9) . . . . ?
C35 C34 C28 C25 -119.4(7) . . . . ?
C30 C34 C28 C25 121.4(6) . . . . ?
C37 C36 C35 C40 0.0(10) . . . . ?
C37 C36 C35 C34 -173.1(7) . . . . ?
N3 C40 C35 C36 179.2(6) . . . . ?
C39 C40 C35 C36 0.3(11) . . . . ?
N3 C40 C35 C34 -6.1(8) . . . . ?
C39 C40 C35 C34 175.0(7) . . . . ?
C33 C34 C35 C36 -171.3(8) . . . . ?
C28 C34 C35 C36 -44.2(11) . . . . ?
C30 C34 C35 C36 72.7(10) . . . . ?
C33 C34 C35 C40 14.9(7) . . . . ?
C28 C34 C35 C40 142.0(6) . . . . ?
C30 C34 C35 C40 -101.0(6) . . . . ?
C2 C1 C7 C12 -40.8(11) . . . . ?
C6 C1 C7 C12 147.2(6) . . . . ?
C2 C1 C7 C14 78.9(9) . . . . ?
C6 C1 C7 C14 -93.2(7) . . . . ?
C2 C1 C7 C8 -163.3(7) . . . . ?
C6 C1 C7 C8 24.6(7) . . . . ?
N2 C12 C7 C1 160.7(6) . . . . ?
C11 C12 C7 C1 -77.7(8) . . . . ?
N2 C12 C7 C14 37.5(6) . . . . ?
C11 C12 C7 C14 159.1(6) . . . . ?
N2 C12 C7 C8 -83.1(6) . . . . ?
C11 C12 C7 C8 38.5(8) . . . . ?
N1 C8 C7 C1 -35.0(6) . . . . ?
C9 C8 C7 C1 83.1(6) . . . . ?
N1 C8 C7 C12 -164.2(5) . . . . ?
C9 C8 C7 C12 -46.1(7) . . . . ?
N1 C8 C7 C14 81.0(6) . . . . ?
C9 C8 C7 C14 -160.9(5) . . . . ?
C6 C5 C4 C3 1.1(11) . . . . ?
C2 C3 C4 C5 -1.6(11) . . . . ?
O4 C41 C32 C33 7.1(12) . . . . ?
O3 C41 C32 C33 -170.7(6) . . . . ?
O4 C41 C32 C31 -172.7(7) . . . . ?
O3 C41 C32 C31 9.6(10) . . . . ?
C16 O1 C17 C11 -113.0(7) . . . . ?
C15 C16 C17 O1 -102.6(7) . . . . ?
O1 C16 C17 C11 105.7(7) . . . . ?
C15 C16 C17 C11 3.1(11) . . . . ?
C12 C11 C17 O1 81.9(7) . . . . ?
C10 C11 C17 O1 -40.1(8) . . . . ?
C18 C11 C17 O1 -162.2(6) . . . . ?
C12 C11 C17 C16 12.3(9) . . . . ?
C10 C11 C17 C16 -109.8(8) . . . . ?
C18 C11 C17 C16 128.2(7) . . . . ?
C35 C36 C37 C38 -0.5(11) . . . . ?
N2 C13 C14 C7 2.8(8) . . . . ?
C1 C7 C14 C13 -155.4(6) . . . . ?
C12 C7 C14 C13 -24.9(7) . . . . ?
C8 C7 C14 C13 95.4(7) . . . . ?
C23 N4 C29 C30 179.7(6) . . . . ?
C28 N4 C29 C30 48.4(7) . . . . ?
C34 C30 C29 N4 -44.1(6) . . . . ?
C33 C32 C31 C25 -34.5(9) . . . . ?
C41 C32 C31 C25 145.2(7) . . . . ?
C28 C25 C31 C32 60.2(7) . . . . ?
C26 C25 C31 C32 -64.1(7) . . . . ?
C24 C25 C31 C32 -177.7(6) . . . . ?
C40 C39 C38 C37 -0.3(12) . . . . ?
C36 C37 C38 C39 0.6(12) . . . . ?
C41 C32 C33 N3 -13.4(12) . . . . ?
C31 C32 C33 N3 166.4(7) . . . . ?
C41 C32 C33 C34 170.6(7) . . . . ?
C31 C32 C33 C34 -9.6(11) . . . . ?
C40 N3 C33 C32 -159.9(8) . . . . ?
C40 N3 C33 C34 16.6(8) . . . . ?
C35 C34 C33 C32 157.9(7) . . . . ?
C28 C34 C33 C32 27.1(10) . . . . ?
C30 C34 C33 C32 -88.3(8) . . . . ?
C35 C34 C33 N3 -18.8(7) . . . . ?
C28 C34 C33 N3 -149.7(6) . . . . ?
C30 C34 C33 N3 94.9(7) . . . . ?
C8 C9 C10 C11 -63.4(7) . . . . ?
C20 C9 C10 C11 173.6(5) . . . . ?
C17 C11 C10 C9 173.7(6) . . . . ?
C12 C11 C10 C9 52.9(7) . . . . ?
C18 C11 C10 C9 -67.8(7) . . . . ?
